data_1576108
loop_
_publ_author_name
'Karimata, Ayumu'
'Ilatovskii, Daniil'
'Fayzullin, Robert R.'
'Komoto, Shinya'
'Bruhacs, Andrew'
'Khaskin, Eugene'
'Khusnutdinova, Julia R.'

_publ_section_title
;
 Mechanoluminescence from amorphous solids of heteroleptic copper
 complexes and common luminophores induced by non-destructive mechanical
 stimuli and fabrication of flexible mechanoluminescent films.
;
_journal_issue 47
_journal_name_full 'Chemical science'
_journal_page_first 22376
_journal_page_last 22386
_journal_paper_doi 10.1039/d5sc05673j
_journal_volume 16
_journal_year 2025
_chemical_formula_moiety 'C50 H40 Cu N2 O P2, B F4, C2 H3 N'
_chemical_formula_sum 'C52 H43 B Cu F4 N3 O P2'
_chemical_formula_weight 938.18
_space_group_crystal_system monoclinic
_space_group_IT_number 14
_space_group_name_Hall '-P 2ybc'
_space_group_name_H-M_alt 'P 1 21/c 1'
_atom_sites_solution_hydrogens geom
_audit_creation_method SHELXL-2018/3
_audit_update_record
;
2025-05-06 deposited with the CCDC.	2025-10-15 downloaded from the CCDC.
;
_cell_angle_alpha 90
_cell_angle_beta 98.4107(19)
_cell_angle_gamma 90
_cell_formula_units_Z 4
_cell_length_a 10.7843(2)
_cell_length_b 14.4377(3)
_cell_length_c 28.9230(7)
_cell_measurement_reflns_used 30131
_cell_measurement_temperature 100(2)
_cell_measurement_theta_max 30.1180
_cell_measurement_theta_min 2.8810
_cell_volume 4454.89(17)
_computing_cell_refinement 'CrysAlisPro 1.171.44.105a (Rigaku OD, 2025)'
_computing_data_collection 'CrysAlisPro 1.171.44.105a (Rigaku OD, 2025)'
_computing_data_reduction 'CrysAlisPro 1.171.44.105a (Rigaku OD, 2025)'
_computing_molecular_graphics
;
WinGX (Farrugia, 2012); ORTEP-3 (Farrugia, 2012);
PLATON (Spek, 2009); Olex2 (Dolomanov et al., 2009)
;
_computing_publication_material
;
WinGX (Farrugia, 2012); ORTEP-3 (Farrugia, 2012);
PLATON (Spek, 2009); Olex2 (Dolomanov et al., 2009)
;
_computing_structure_refinement 'SHELXL-2018/3 (Sheldrick, 2015)'
_computing_structure_solution 'SHELXT-2018/2 (Sheldrick, 2015)'
_diffrn_ambient_temperature 100(2)
_diffrn_measured_fraction_theta_full 0.998
_diffrn_measured_fraction_theta_max 0.904
_diffrn_measurement_device_type 'Rigaku XtaLAB Pro: Kappa dual offset/far'
_diffrn_measurement_method '\w scans'
_diffrn_radiation_probe x-ray
_diffrn_radiation_type MoK\a
_diffrn_radiation_wavelength 0.71073
_diffrn_reflns_av_R_equivalents 0.0396
_diffrn_reflns_av_unetI/netI 0.0274
_diffrn_reflns_Laue_measured_fraction_full 0.998
_diffrn_reflns_Laue_measured_fraction_max 0.904
_diffrn_reflns_limit_h_max 12
_diffrn_reflns_limit_h_min -15
_diffrn_reflns_limit_k_max 17
_diffrn_reflns_limit_k_min -20
_diffrn_reflns_limit_l_max 39
_diffrn_reflns_limit_l_min -40
_diffrn_reflns_number 79932
_diffrn_reflns_point_group_measured_fraction_full 0.998
_diffrn_reflns_point_group_measured_fraction_max 0.904
_diffrn_reflns_theta_full 25.242
_diffrn_reflns_theta_max 29.920
_diffrn_reflns_theta_min 2.822
_diffrn_source 'microfocus sealed X-ray tube'
_exptl_absorpt_coefficient_mu 0.622
_exptl_absorpt_correction_T_max 1.000
_exptl_absorpt_correction_T_min 0.549
_exptl_absorpt_correction_type gaussian
_exptl_absorpt_process_details
;
CrysAlisPro 1.171.44.105a (Rigaku Oxford Diffraction, 2025).
Numerical absorption correction based on gaussian integration over
a multifaceted crystal model. Empirical absorption correction using
spherical harmonics, frame scaling and detector area scaling,
implemented in SCALE3 ABSPACK scaling algorithm.
;
_exptl_crystal_colour yellow
_exptl_crystal_density_diffrn 1.399
_exptl_crystal_description prism
_exptl_crystal_F_000 1936
_exptl_crystal_recrystallization_method acetonitrile
_exptl_crystal_size_max 0.211
_exptl_crystal_size_mid 0.130
_exptl_crystal_size_min 0.126
_refine_diff_density_max 0.417
_refine_diff_density_min -0.377
_refine_diff_density_rms 0.057
_refine_ls_extinction_method none
_refine_ls_goodness_of_fit_ref 1.043
_refine_ls_hydrogen_treatment constr
_refine_ls_matrix_type full
_refine_ls_number_parameters 580
_refine_ls_number_reflns 11655
_refine_ls_number_restraints 0
_refine_ls_restrained_S_all 1.043
_refine_ls_R_factor_all 0.0367
_refine_ls_R_factor_gt 0.0307
_refine_ls_shift/su_max 0.003
_refine_ls_shift/su_mean 0.000
_refine_ls_structure_factor_coef Fsqd
_refine_ls_weighting_details 'w=1/[\s^2^(Fo^2^)+(0.0371P)^2^+2.3297P] where P=(Fo^2^+2Fc^2^)/3'
_refine_ls_weighting_scheme calc
_refine_ls_wR_factor_gt 0.0763
_refine_ls_wR_factor_ref 0.0782
_reflns_Friedel_coverage 0.000
_reflns_number_gt 10274
_reflns_number_total 11655
_reflns_threshold_expression 'I > 2\s(I)'
_cod_data_source_file d5sc05673j12.cif
_cod_data_source_block rjk1871
_cod_depositor_comments 'Adding full bibliography for 1576102--1576110.cif.'
_cod_original_cell_volume 4454.88(16)
_cod_original_sg_symbol_H-M 'P 21/c'
_cod_database_code 1576108
_shelx_shelxl_version_number 2018/3
_shelx_space_group_comment
;
The symmetry employed for this shelxl refinement is uniquely defined
by the following loop, which should always be used as a source of
symmetry information in preference to the above space-group names.
They are only intended as comments.
;
_shelx_estimated_absorpt_t_min 0.880
_shelx_estimated_absorpt_t_max 0.926

loop_
_space_group_symop_operation_xyz
'x, y, z'
'-x, y+1/2, -z+1/2'
'-x, -y, -z'
'x, -y-1/2, z-1/2'

loop_
_atom_site_label
_atom_site_type_symbol
_atom_site_fract_x
_atom_site_fract_y
_atom_site_fract_z
_atom_site_U_iso_or_equiv
_atom_site_adp_type
_atom_site_occupancy
_atom_site_site_symmetry_order
_atom_site_calc_flag
_atom_site_refinement_flags_posn
_atom_site_refinement_flags_adp
_atom_site_refinement_flags_occupancy
_atom_site_disorder_assembly
_atom_site_disorder_group
Cu1 Cu 0.45674(2) 0.30160(2) 0.60759(2) 0.01009(5) Uani 1 1 d . . . . .
P1 P 0.42358(3) 0.43365(2) 0.64628(2) 0.01062(7) Uani 1 1 d . . . . .
P2 P 0.65965(3) 0.25978(2) 0.60881(2) 0.00993(7) Uani 1 1 d . . . . .
O1 O 0.63735(8) 0.34752(6) 0.70101(3) 0.01391(18) Uani 1 1 d . . . . .
N1 N 0.35202(10) 0.27034(7) 0.54307(4) 0.0116(2) Uani 1 1 d . . . . .
N2 N 0.34013(10) 0.19883(7) 0.62941(4) 0.0127(2) Uani 1 1 d . . . . .
C11 C 0.57113(12) 0.49165(9) 0.66862(4) 0.0131(2) Uani 1 1 d . . . . .
C12 C 0.67017(12) 0.43731(9) 0.69111(4) 0.0138(2) Uani 1 1 d . . . . .
C13 C 0.79035(13) 0.47249(10) 0.70332(5) 0.0189(3) Uani 1 1 d . . . . .
H13 H 0.855817 0.434718 0.718731 0.023 Uiso 1 1 calc R U . . .
C14 C 0.81273(14) 0.56427(10) 0.69248(5) 0.0223(3) Uani 1 1 d . . . . .
H14 H 0.894857 0.588968 0.699979 0.027 Uiso 1 1 calc R U . . .
C15 C 0.71648(14) 0.62047(10) 0.67080(5) 0.0207(3) Uani 1 1 d . . . . .
H15 H 0.732657 0.683362 0.664090 0.025 Uiso 1 1 calc R U . . .
C16 C 0.59607(13) 0.58404(9) 0.65895(5) 0.0166(3) Uani 1 1 d . . . . .
H16 H 0.530459 0.622457 0.644175 0.020 Uiso 1 1 calc R U . . .
C21 C 0.74216(11) 0.22365(9) 0.66599(4) 0.0123(2) Uani 1 1 d . . . . .
C22 C 0.72696(11) 0.27670(9) 0.70540(5) 0.0133(2) Uani 1 1 d . . . . .
C23 C 0.78853(12) 0.25535(10) 0.74952(5) 0.0180(3) Uani 1 1 d . . . . .
H23 H 0.776511 0.292363 0.775661 0.022 Uiso 1 1 calc R U . . .
C24 C 0.86810(13) 0.17921(11) 0.75517(5) 0.0203(3) Uani 1 1 d . . . . .
H24 H 0.911981 0.164666 0.785205 0.024 Uiso 1 1 calc R U . . .
C25 C 0.88365(12) 0.12429(10) 0.71698(5) 0.0186(3) Uani 1 1 d . . . . .
H25 H 0.936601 0.071447 0.721077 0.022 Uiso 1 1 calc R U . . .
C26 C 0.82170(12) 0.14663(9) 0.67274(5) 0.0152(2) Uani 1 1 d . . . . .
H26 H 0.833549 0.109103 0.646756 0.018 Uiso 1 1 calc R U . . .
C31 C 0.32707(11) 0.52673(8) 0.61708(5) 0.0123(2) Uani 1 1 d . . . . .
C32 C 0.27406(13) 0.59470(9) 0.64267(5) 0.0180(3) Uani 1 1 d . . . . .
H32 H 0.287538 0.592574 0.675852 0.022 Uiso 1 1 calc R U . . .
C33 C 0.20187(13) 0.66524(10) 0.61978(5) 0.0200(3) Uani 1 1 d . . . . .
H33 H 0.166102 0.711076 0.637362 0.024 Uiso 1 1 calc R U . . .
C34 C 0.18185(12) 0.66892(9) 0.57129(5) 0.0170(3) Uani 1 1 d . . . . .
H34 H 0.133389 0.717672 0.555721 0.020 Uiso 1 1 calc R U . . .
C35 C 0.23272(12) 0.60128(9) 0.54557(5) 0.0162(3) Uani 1 1 d . . . . .
H35 H 0.218560 0.603470 0.512384 0.019 Uiso 1 1 calc R U . . .
C36 C 0.30472(11) 0.53002(9) 0.56849(5) 0.0137(2) Uani 1 1 d . . . . .
H36 H 0.338677 0.483479 0.550785 0.016 Uiso 1 1 calc R U . . .
C41 C 0.34553(12) 0.41333(9) 0.69734(5) 0.0159(3) Uani 1 1 d . . . . .
C42 C 0.39607(15) 0.43886(11) 0.74258(5) 0.0231(3) Uani 1 1 d . . . . .
H42 H 0.474683 0.469656 0.748217 0.028 Uiso 1 1 calc R U . . .
C43 C 0.33059(18) 0.41896(13) 0.77973(6) 0.0342(4) Uani 1 1 d . . . . .
H43 H 0.364766 0.436530 0.810628 0.041 Uiso 1 1 calc R U . . .
C44 C 0.21627(18) 0.37381(13) 0.77167(7) 0.0377(4) Uani 1 1 d . . . . .
H44 H 0.173011 0.359538 0.797122 0.045 Uiso 1 1 calc R U . . .
C45 C 0.16490(16) 0.34945(11) 0.72685(7) 0.0327(4) Uani 1 1 d . . . . .
H45 H 0.085761 0.319373 0.721408 0.039 Uiso 1 1 calc R U . . .
C46 C 0.22906(13) 0.36894(10) 0.68955(6) 0.0224(3) Uani 1 1 d . . . . .
H46 H 0.193576 0.352023 0.658694 0.027 Uiso 1 1 calc R U . . .
C51 C 0.77478(11) 0.34197(9) 0.59179(4) 0.0118(2) Uani 1 1 d . . . . .
C52 C 0.89801(12) 0.31351(9) 0.58985(5) 0.0176(3) Uani 1 1 d . . . . .
H52 H 0.921449 0.250902 0.596359 0.021 Uiso 1 1 calc R U . . .
C53 C 0.98623(13) 0.37650(11) 0.57845(5) 0.0219(3) Uani 1 1 d . . . . .
H53 H 1.069094 0.356444 0.576308 0.026 Uiso 1 1 calc R U . . .
C54 C 0.95347(14) 0.46868(10) 0.57017(5) 0.0231(3) Uani 1 1 d . . . . .
H54 H 1.014188 0.511892 0.562898 0.028 Uiso 1 1 calc R U . . .
C55 C 0.83197(14) 0.49747(10) 0.57254(5) 0.0207(3) Uani 1 1 d . . . . .
H55 H 0.809715 0.560641 0.567193 0.025 Uiso 1 1 calc R U . . .
C56 C 0.74226(12) 0.43410(9) 0.58275(5) 0.0146(2) Uani 1 1 d . . . . .
H56 H 0.658596 0.453929 0.583537 0.018 Uiso 1 1 calc R U . . .
C61 C 0.67220(11) 0.16019(9) 0.57084(5) 0.0130(2) Uani 1 1 d . . . . .
C62 C 0.62848(14) 0.07382(10) 0.58330(5) 0.0204(3) Uani 1 1 d . . . . .
H62 H 0.598615 0.066691 0.612408 0.025 Uiso 1 1 calc R U . . .
C63 C 0.62837(15) -0.00153(10) 0.55351(6) 0.0266(3) Uani 1 1 d . . . . .
H63 H 0.600833 -0.060355 0.562661 0.032 Uiso 1 1 calc R U . . .
C64 C 0.66850(14) 0.00904(10) 0.51034(6) 0.0260(3) Uani 1 1 d . . . . .
H64 H 0.667229 -0.042367 0.489778 0.031 Uiso 1 1 calc R U . . .
C65 C 0.71026(14) 0.09421(11) 0.49727(5) 0.0234(3) Uani 1 1 d . . . . .
H65 H 0.737564 0.101299 0.467693 0.028 Uiso 1 1 calc R U . . .
C66 C 0.71243(12) 0.16976(10) 0.52735(5) 0.0176(3) Uani 1 1 d . . . . .
H66 H 0.741456 0.228138 0.518206 0.021 Uiso 1 1 calc R U . . .
C101 C 0.36607(12) 0.29695(9) 0.49989(5) 0.0135(2) Uani 1 1 d . . . . .
C102 C 0.28095(13) 0.26994(9) 0.46031(5) 0.0173(3) Uani 1 1 d . . . . .
H102 H 0.295474 0.287801 0.429946 0.021 Uiso 1 1 calc R U . . .
C103 C 0.17795(13) 0.21826(10) 0.46557(5) 0.0193(3) Uani 1 1 d . . . . .
H103 H 0.118279 0.202822 0.439189 0.023 Uiso 1 1 calc R U . . .
C104 C 0.16105(12) 0.18806(9) 0.51058(5) 0.0161(3) Uani 1 1 d . . . . .
C105 C 0.05818(12) 0.12998(10) 0.51862(6) 0.0209(3) Uani 1 1 d . . . . .
H105 H -0.003710 0.113296 0.493149 0.025 Uiso 1 1 calc R U . . .
C106 C 0.04840(12) 0.09883(9) 0.56192(6) 0.0206(3) Uani 1 1 d . . . . .
H106 H -0.020806 0.061091 0.566665 0.025 Uiso 1 1 calc R U . . .
C107 C 0.14144(12) 0.12211(9) 0.60088(5) 0.0165(3) Uani 1 1 d . . . . .
C108 C 0.13630(13) 0.09002(9) 0.64654(5) 0.0197(3) Uani 1 1 d . . . . .
H108 H 0.066757 0.054452 0.653025 0.024 Uiso 1 1 calc R U . . .
C109 C 0.23200(13) 0.11038(9) 0.68145(5) 0.0191(3) Uani 1 1 d . . . . .
H109 H 0.229191 0.088502 0.712253 0.023 Uiso 1 1 calc R U . . .
C110 C 0.33501(12) 0.16373(9) 0.67198(5) 0.0152(2) Uani 1 1 d . . . . .
C111 C 0.24487(11) 0.17810(9) 0.59420(5) 0.0131(2) Uani 1 1 d . . . . .
C112 C 0.25274(11) 0.21387(8) 0.54826(5) 0.0129(2) Uani 1 1 d . . . . .
C113 C 0.47563(12) 0.35705(10) 0.49340(5) 0.0170(3) Uani 1 1 d . . . . .
H11A H 0.445267 0.417052 0.480534 0.025 Uiso 1 1 calc R U . . .
H11B H 0.524922 0.326864 0.471784 0.025 Uiso 1 1 calc R U . . .
H11C H 0.528297 0.366508 0.523624 0.025 Uiso 1 1 calc R U . . .
C114 C 0.44321(13) 0.18100(10) 0.70981(5) 0.0191(3) Uani 1 1 d . . . . .
H11D H 0.515423 0.144123 0.703759 0.029 Uiso 1 1 calc R U . . .
H11E H 0.419755 0.163275 0.740074 0.029 Uiso 1 1 calc R U . . .
H11F H 0.465199 0.246892 0.710329 0.029 Uiso 1 1 calc R U . . .
B1 B 1.00389(14) 0.37274(10) 0.85921(5) 0.0163(3) Uani 1 1 d . . . . .
F11 F 0.93106(8) 0.37194(6) 0.89581(3) 0.02354(18) Uani 1 1 d . . . . .
F12 F 0.92819(9) 0.39747(6) 0.81780(3) 0.0290(2) Uani 1 1 d . . . . .
F13 F 1.09953(8) 0.43720(6) 0.86960(3) 0.02187(18) Uani 1 1 d . . . . .
F14 F 1.05360(8) 0.28467(6) 0.85461(3) 0.02283(18) Uani 1 1 d . . . . .
N1S N 0.49996(15) 0.28633(10) 0.89282(6) 0.0339(3) Uani 1 1 d . . . . .
C1S C 0.55985(14) 0.34025(11) 0.87783(6) 0.0256(3) Uani 1 1 d . . . . .
C2S C 0.63583(16) 0.41107(14) 0.85938(8) 0.0413(5) Uani 1 1 d . . . . .
H2SA H 0.619104 0.410500 0.825154 0.062 Uiso 1 1 calc R U . . .
H2SB H 0.724810 0.398223 0.869697 0.062 Uiso 1 1 calc R U . . .
H2SC H 0.614614 0.472028 0.870903 0.062 Uiso 1 1 calc R U . . .

loop_
_atom_site_aniso_label
_atom_site_aniso_U_11
_atom_site_aniso_U_22
_atom_site_aniso_U_33
_atom_site_aniso_U_23
_atom_site_aniso_U_13
_atom_site_aniso_U_12
Cu1 0.00952(7) 0.01029(8) 0.01045(8) -0.00009(5) 0.00143(5) -0.00026(5)
P1 0.01157(14) 0.01043(14) 0.01014(15) 0.00012(11) 0.00252(11) 0.00122(11)
P2 0.00998(13) 0.01046(14) 0.00926(15) 0.00032(11) 0.00112(11) 0.00100(10)
O1 0.0127(4) 0.0125(4) 0.0161(5) -0.0009(3) 0.0007(3) 0.0017(3)
N1 0.0115(5) 0.0101(5) 0.0129(5) -0.0014(4) 0.0008(4) 0.0015(4)
N2 0.0126(5) 0.0099(5) 0.0161(5) 0.0002(4) 0.0042(4) 0.0005(4)
C11 0.0154(6) 0.0141(6) 0.0098(6) -0.0034(5) 0.0019(4) -0.0007(4)
C12 0.0169(6) 0.0140(6) 0.0107(6) -0.0033(5) 0.0024(5) -0.0005(5)
C13 0.0174(6) 0.0226(7) 0.0153(7) -0.0035(5) -0.0021(5) -0.0017(5)
C14 0.0210(7) 0.0256(7) 0.0190(7) -0.0042(6) -0.0011(5) -0.0095(5)
C15 0.0268(7) 0.0162(6) 0.0185(7) -0.0034(5) 0.0014(5) -0.0073(5)
C16 0.0212(6) 0.0147(6) 0.0139(6) -0.0028(5) 0.0022(5) -0.0010(5)
C21 0.0104(5) 0.0146(6) 0.0116(6) 0.0023(5) 0.0005(4) -0.0001(4)
C22 0.0115(5) 0.0136(6) 0.0147(6) 0.0006(5) 0.0011(4) 0.0013(4)
C23 0.0157(6) 0.0253(7) 0.0125(6) -0.0022(5) 0.0002(5) 0.0026(5)
C24 0.0162(6) 0.0302(8) 0.0138(7) 0.0047(6) -0.0008(5) 0.0047(5)
C25 0.0154(6) 0.0221(7) 0.0182(7) 0.0053(5) 0.0021(5) 0.0068(5)
C26 0.0144(6) 0.0169(6) 0.0145(6) 0.0011(5) 0.0027(5) 0.0029(5)
C31 0.0119(5) 0.0107(6) 0.0147(6) 0.0014(5) 0.0028(4) 0.0005(4)
C32 0.0245(7) 0.0173(6) 0.0129(6) 0.0001(5) 0.0050(5) 0.0057(5)
C33 0.0237(7) 0.0156(6) 0.0219(7) 0.0010(5) 0.0071(5) 0.0068(5)
C34 0.0142(6) 0.0151(6) 0.0217(7) 0.0057(5) 0.0025(5) 0.0015(5)
C35 0.0158(6) 0.0193(6) 0.0133(6) 0.0034(5) 0.0020(5) -0.0007(5)
C36 0.0132(5) 0.0143(6) 0.0144(6) -0.0005(5) 0.0045(5) 0.0006(4)
C41 0.0199(6) 0.0135(6) 0.0160(6) 0.0034(5) 0.0079(5) 0.0069(5)
C42 0.0292(7) 0.0255(7) 0.0157(7) 0.0020(6) 0.0066(6) 0.0094(6)
C43 0.0483(10) 0.0408(10) 0.0160(7) 0.0064(7) 0.0132(7) 0.0200(8)
C44 0.0477(10) 0.0361(9) 0.0369(10) 0.0172(8) 0.0314(8) 0.0191(8)
C45 0.0298(8) 0.0254(8) 0.0488(11) 0.0099(7) 0.0259(8) 0.0072(6)
C46 0.0211(7) 0.0197(7) 0.0287(8) 0.0041(6) 0.0119(6) 0.0037(5)
C51 0.0124(5) 0.0135(6) 0.0095(6) -0.0010(4) 0.0016(4) -0.0013(4)
C52 0.0138(6) 0.0164(6) 0.0226(7) 0.0007(5) 0.0029(5) 0.0009(5)
C53 0.0123(6) 0.0274(7) 0.0263(8) -0.0002(6) 0.0036(5) -0.0022(5)
C54 0.0222(7) 0.0227(7) 0.0253(8) -0.0012(6) 0.0067(6) -0.0107(5)
C55 0.0284(7) 0.0141(6) 0.0207(7) 0.0011(5) 0.0066(6) -0.0020(5)
C56 0.0172(6) 0.0143(6) 0.0130(6) 0.0001(5) 0.0042(5) 0.0013(5)
C61 0.0115(5) 0.0127(6) 0.0140(6) -0.0017(5) -0.0007(4) 0.0023(4)
C62 0.0239(7) 0.0157(6) 0.0211(7) 0.0010(5) 0.0015(5) -0.0012(5)
C63 0.0301(8) 0.0125(6) 0.0347(9) -0.0026(6) -0.0040(6) -0.0009(5)
C64 0.0234(7) 0.0206(7) 0.0305(8) -0.0136(6) -0.0079(6) 0.0079(6)
C65 0.0219(7) 0.0296(8) 0.0176(7) -0.0088(6) -0.0004(5) 0.0062(6)
C66 0.0191(6) 0.0185(6) 0.0150(7) -0.0019(5) 0.0016(5) 0.0016(5)
C101 0.0142(6) 0.0130(6) 0.0133(6) -0.0012(5) 0.0015(5) 0.0030(4)
C102 0.0198(6) 0.0174(6) 0.0137(6) -0.0023(5) -0.0006(5) 0.0039(5)
C103 0.0185(6) 0.0191(7) 0.0182(7) -0.0062(5) -0.0044(5) 0.0033(5)
C104 0.0128(6) 0.0135(6) 0.0212(7) -0.0048(5) -0.0004(5) 0.0020(4)
C105 0.0126(6) 0.0176(6) 0.0309(8) -0.0068(6) -0.0017(5) -0.0013(5)
C106 0.0120(6) 0.0154(6) 0.0349(8) -0.0049(6) 0.0051(5) -0.0027(5)
C107 0.0132(6) 0.0108(6) 0.0266(7) -0.0031(5) 0.0066(5) 0.0005(4)
C108 0.0173(6) 0.0130(6) 0.0312(8) -0.0004(5) 0.0118(6) -0.0020(5)
C109 0.0223(6) 0.0146(6) 0.0227(7) 0.0038(5) 0.0112(5) 0.0003(5)
C110 0.0175(6) 0.0110(6) 0.0183(7) 0.0013(5) 0.0065(5) 0.0016(5)
C111 0.0122(5) 0.0091(5) 0.0184(6) -0.0021(5) 0.0034(5) 0.0017(4)
C112 0.0114(5) 0.0093(5) 0.0181(6) -0.0022(5) 0.0025(5) 0.0019(4)
C113 0.0177(6) 0.0198(6) 0.0136(6) 0.0016(5) 0.0026(5) -0.0018(5)
C114 0.0214(6) 0.0198(7) 0.0166(7) 0.0064(5) 0.0042(5) -0.0011(5)
B1 0.0176(7) 0.0148(7) 0.0161(7) -0.0003(5) 0.0012(5) -0.0007(5)
F11 0.0213(4) 0.0237(4) 0.0276(5) 0.0016(4) 0.0101(3) 0.0014(3)
F12 0.0365(5) 0.0267(5) 0.0194(4) -0.0036(4) -0.0109(4) 0.0046(4)
F13 0.0194(4) 0.0197(4) 0.0264(5) -0.0030(3) 0.0031(3) -0.0054(3)
F14 0.0275(4) 0.0154(4) 0.0266(5) -0.0001(3) 0.0075(4) 0.0026(3)
N1S 0.0382(8) 0.0254(7) 0.0406(9) -0.0036(6) 0.0139(7) -0.0047(6)
C1S 0.0220(7) 0.0267(8) 0.0283(8) -0.0008(6) 0.0043(6) 0.0021(6)
C2S 0.0237(8) 0.0465(11) 0.0538(12) 0.0200(9) 0.0065(8) -0.0037(7)

loop_
_atom_type_symbol
_atom_type_description
_atom_type_scat_dispersion_real
_atom_type_scat_dispersion_imag
_atom_type_scat_source
C C 0.0033 0.0016 'International Tables Vol C Tables 4.2.6.8 and 6.1.1.4'
H H 0.0000 0.0000 'International Tables Vol C Tables 4.2.6.8 and 6.1.1.4'
B B 0.0013 0.0007 'International Tables Vol C Tables 4.2.6.8 and 6.1.1.4'
Cu Cu 0.3201 1.2651 'International Tables Vol C Tables 4.2.6.8 and 6.1.1.4'
F F 0.0171 0.0103 'International Tables Vol C Tables 4.2.6.8 and 6.1.1.4'
N N 0.0061 0.0033 'International Tables Vol C Tables 4.2.6.8 and 6.1.1.4'
O O 0.0106 0.0060 'International Tables Vol C Tables 4.2.6.8 and 6.1.1.4'
P P 0.1023 0.0942 'International Tables Vol C Tables 4.2.6.8 and 6.1.1.4'

loop_
_geom_angle_atom_site_label_1
_geom_angle_atom_site_label_2
_geom_angle_atom_site_label_3
_geom_angle
_geom_angle_site_symmetry_1
_geom_angle_site_symmetry_3
_geom_angle_publ_flag
N1 Cu1 N2 81.16(4) . . ?
N1 Cu1 P1 121.36(3) . . ?
N2 Cu1 P1 107.54(3) . . ?
N1 Cu1 P2 110.60(3) . . ?
N2 Cu1 P2 115.24(3) . . ?
P1 Cu1 P2 116.014(13) . . ?
C41 P1 C31 101.12(6) . . ?
C41 P1 C11 105.52(6) . . ?
C31 P1 C11 103.50(6) . . ?
C41 P1 Cu1 112.88(4) . . ?
C31 P1 Cu1 120.70(4) . . ?
C11 P1 Cu1 111.56(4) . . ?
C61 P2 C21 104.43(6) . . ?
C61 P2 C51 103.61(6) . . ?
C21 P2 C51 99.64(6) . . ?
C61 P2 Cu1 110.91(4) . . ?
C21 P2 Cu1 115.44(4) . . ?
C51 P2 Cu1 120.88(4) . . ?
C12 O1 C22 120.57(10) . . ?
C101 N1 C112 118.05(11) . . ?
C101 N1 Cu1 130.83(9) . . ?
C112 N1 Cu1 111.11(8) . . ?
C110 N2 C111 118.26(11) . . ?
C110 N2 Cu1 130.54(9) . . ?
C111 N2 Cu1 110.35(8) . . ?
C16 C11 C12 118.04(12) . . ?
C16 C11 P1 123.30(10) . . ?
C12 C11 P1 118.06(10) . . ?
O1 C12 C13 123.17(12) . . ?
O1 C12 C11 114.73(11) . . ?
C13 C12 C11 122.08(12) . . ?
C12 C13 C14 118.52(13) . . ?
C12 C13 H13 120.7 . . ?
C14 C13 H13 120.7 . . ?
C13 C14 C15 120.95(13) . . ?
C13 C14 H14 119.5 . . ?
C15 C14 H14 119.5 . . ?
C14 C15 C16 119.75(13) . . ?
C14 C15 H15 120.1 . . ?
C16 C15 H15 120.1 . . ?
C15 C16 C11 120.65(13) . . ?
C15 C16 H16 119.7 . . ?
C11 C16 H16 119.7 . . ?
C26 C21 C22 117.54(12) . . ?
C26 C21 P2 123.88(10) . . ?
C22 C21 P2 118.56(9) . . ?
C23 C22 O1 118.55(12) . . ?
C23 C22 C21 122.02(12) . . ?
O1 C22 C21 119.10(11) . . ?
C22 C23 C24 119.29(13) . . ?
C22 C23 H23 120.4 . . ?
C24 C23 H23 120.4 . . ?
C23 C24 C25 120.16(13) . . ?
C23 C24 H24 119.9 . . ?
C25 C24 H24 119.9 . . ?
C24 C25 C26 120.07(12) . . ?
C24 C25 H25 120.0 . . ?
C26 C25 H25 120.0 . . ?
C25 C26 C21 120.91(12) . . ?
C25 C26 H26 119.5 . . ?
C21 C26 H26 119.5 . . ?
C36 C31 C32 119.08(12) . . ?
C36 C31 P1 119.62(10) . . ?
C32 C31 P1 121.30(10) . . ?
C33 C32 C31 120.36(13) . . ?
C33 C32 H32 119.8 . . ?
C31 C32 H32 119.8 . . ?
C34 C33 C32 120.17(13) . . ?
C34 C33 H33 119.9 . . ?
C32 C33 H33 119.9 . . ?
C35 C34 C33 119.95(12) . . ?
C35 C34 H34 120.0 . . ?
C33 C34 H34 120.0 . . ?
C34 C35 C36 119.98(13) . . ?
C34 C35 H35 120.0 . . ?
C36 C35 H35 120.0 . . ?
C31 C36 C35 120.44(12) . . ?
C31 C36 H36 119.8 . . ?
C35 C36 H36 119.8 . . ?
C42 C41 C46 119.46(13) . . ?
C42 C41 P1 123.64(11) . . ?
C46 C41 P1 116.89(11) . . ?
C41 C42 C43 119.70(16) . . ?
C41 C42 H42 120.2 . . ?
C43 C42 H42 120.2 . . ?
C44 C43 C42 120.31(17) . . ?
C44 C43 H43 119.8 . . ?
C42 C43 H43 119.8 . . ?
C45 C44 C43 120.27(15) . . ?
C45 C44 H44 119.9 . . ?
C43 C44 H44 119.9 . . ?
C44 C45 C46 120.00(17) . . ?
C44 C45 H45 120.0 . . ?
C46 C45 H45 120.0 . . ?
C45 C46 C41 120.26(16) . . ?
C45 C46 H46 119.9 . . ?
C41 C46 H46 119.9 . . ?
C56 C51 C52 119.21(12) . . ?
C56 C51 P2 120.45(9) . . ?
C52 C51 P2 120.28(10) . . ?
C53 C52 C51 120.27(13) . . ?
C53 C52 H52 119.9 . . ?
C51 C52 H52 119.9 . . ?
C54 C53 C52 120.14(13) . . ?
C54 C53 H53 119.9 . . ?
C52 C53 H53 119.9 . . ?
C55 C54 C53 119.83(13) . . ?
C55 C54 H54 120.1 . . ?
C53 C54 H54 120.1 . . ?
C54 C55 C56 120.27(13) . . ?
C54 C55 H55 119.9 . . ?
C56 C55 H55 119.9 . . ?
C51 C56 C55 120.25(12) . . ?
C51 C56 H56 119.9 . . ?
C55 C56 H56 119.9 . . ?
C66 C61 C62 118.76(12) . . ?
C66 C61 P2 121.60(10) . . ?
C62 C61 P2 119.31(10) . . ?
C63 C62 C61 120.58(14) . . ?
C63 C62 H62 119.7 . . ?
C61 C62 H62 119.7 . . ?
C62 C63 C64 120.01(14) . . ?
C62 C63 H63 120.0 . . ?
C64 C63 H63 120.0 . . ?
C65 C64 C63 120.07(13) . . ?
C65 C64 H64 120.0 . . ?
C63 C64 H64 120.0 . . ?
C64 C65 C66 120.15(14) . . ?
C64 C65 H65 119.9 . . ?
C66 C65 H65 119.9 . . ?
C65 C66 C61 120.40(13) . . ?
C65 C66 H66 119.8 . . ?
C61 C66 H66 119.8 . . ?
N1 C101 C102 121.91(12) . . ?
N1 C101 C113 118.85(11) . . ?
C102 C101 C113 119.24(12) . . ?
C103 C102 C101 120.21(13) . . ?
C103 C102 H102 119.9 . . ?
C101 C102 H102 119.9 . . ?
C102 C103 C104 119.30(12) . . ?
C102 C103 H103 120.4 . . ?
C104 C103 H103 120.4 . . ?
C103 C104 C112 117.45(12) . . ?
C103 C104 C105 122.50(13) . . ?
C112 C104 C105 120.00(13) . . ?
C106 C105 C104 120.80(13) . . ?
C106 C105 H105 119.6 . . ?
C104 C105 H105 119.6 . . ?
C105 C106 C107 120.68(12) . . ?
C105 C106 H106 119.7 . . ?
C107 C106 H106 119.7 . . ?
C108 C107 C111 117.16(13) . . ?
C108 C107 C106 122.72(12) . . ?
C111 C107 C106 120.11(13) . . ?
C109 C108 C107 119.55(12) . . ?
C109 C108 H108 120.2 . . ?
C107 C108 H108 120.2 . . ?
C108 C109 C110 120.35(13) . . ?
C108 C109 H109 119.8 . . ?
C110 C109 H109 119.8 . . ?
N2 C110 C109 121.60(13) . . ?
N2 C110 C114 118.39(11) . . ?
C109 C110 C114 120.01(12) . . ?
N2 C111 C107 122.97(12) . . ?
N2 C111 C112 117.96(11) . . ?
C107 C111 C112 119.06(12) . . ?
N1 C112 C104 122.88(12) . . ?
N1 C112 C111 117.82(11) . . ?
C104 C112 C111 119.28(12) . . ?
C101 C113 H11A 109.5 . . ?
C101 C113 H11B 109.5 . . ?
H11A C113 H11B 109.5 . . ?
C101 C113 H11C 109.5 . . ?
H11A C113 H11C 109.5 . . ?
H11B C113 H11C 109.5 . . ?
C110 C114 H11D 109.5 . . ?
C110 C114 H11E 109.5 . . ?
H11D C114 H11E 109.5 . . ?
C110 C114 H11F 109.5 . . ?
H11D C114 H11F 109.5 . . ?
H11E C114 H11F 109.5 . . ?
F13 B1 F12 109.72(12) . . ?
F13 B1 F14 110.37(11) . . ?
F12 B1 F14 109.69(12) . . ?
F13 B1 F11 108.72(11) . . ?
F12 B1 F11 109.10(11) . . ?
F14 B1 F11 109.22(11) . . ?
N1S C1S C2S 178.64(19) . . ?
C1S C2S H2SA 109.5 . . ?
C1S C2S H2SB 109.5 . . ?
H2SA C2S H2SB 109.5 . . ?
C1S C2S H2SC 109.5 . . ?
H2SA C2S H2SC 109.5 . . ?
H2SB C2S H2SC 109.5 . . ?

loop_
_geom_bond_atom_site_label_1
_geom_bond_atom_site_label_2
_geom_bond_distance
_geom_bond_site_symmetry_2
_geom_bond_publ_flag
Cu1 N1 2.0846(11) . ?
Cu1 N2 2.1008(11) . ?
Cu1 P1 2.2652(3) . ?
Cu1 P2 2.2653(3) . ?
P1 C41 1.8273(13) . ?
P1 C31 1.8291(13) . ?
P1 C11 1.8303(13) . ?
P2 C61 1.8262(13) . ?
P2 C21 1.8355(13) . ?
P2 C51 1.8360(13) . ?
O1 C12 1.3846(16) . ?
O1 C22 1.3998(15) . ?
N1 C101 1.3363(17) . ?
N1 C112 1.3713(16) . ?
N2 C110 1.3401(17) . ?
N2 C111 1.3697(17) . ?
C11 C16 1.3969(18) . ?
C11 C12 1.4058(18) . ?
C12 C13 1.3888(18) . ?
C13 C14 1.391(2) . ?
C13 H13 0.9500 . ?
C14 C15 1.392(2) . ?
C14 H14 0.9500 . ?
C15 C16 1.3965(19) . ?
C15 H15 0.9500 . ?
C16 H16 0.9500 . ?
C21 C26 1.4005(17) . ?
C21 C22 1.4027(18) . ?
C22 C23 1.3844(19) . ?
C23 C24 1.3894(19) . ?
C23 H23 0.9500 . ?
C24 C25 1.389(2) . ?
C24 H24 0.9500 . ?
C25 C26 1.3921(19) . ?
C25 H25 0.9500 . ?
C26 H26 0.9500 . ?
C31 C36 1.3916(18) . ?
C31 C32 1.4005(18) . ?
C32 C33 1.3895(19) . ?
C32 H32 0.9500 . ?
C33 C34 1.389(2) . ?
C33 H33 0.9500 . ?
C34 C35 1.388(2) . ?
C34 H34 0.9500 . ?
C35 C36 1.3965(18) . ?
C35 H35 0.9500 . ?
C36 H36 0.9500 . ?
C41 C42 1.392(2) . ?
C41 C46 1.399(2) . ?
C42 C43 1.399(2) . ?
C42 H42 0.9500 . ?
C43 C44 1.384(3) . ?
C43 H43 0.9500 . ?
C44 C45 1.379(3) . ?
C44 H44 0.9500 . ?
C45 C46 1.393(2) . ?
C45 H45 0.9500 . ?
C46 H46 0.9500 . ?
C51 C56 1.3905(18) . ?
C51 C52 1.3999(17) . ?
C52 C53 1.3902(19) . ?
C52 H52 0.9500 . ?
C53 C54 1.389(2) . ?
C53 H53 0.9500 . ?
C54 C55 1.386(2) . ?
C54 H54 0.9500 . ?
C55 C56 1.3942(19) . ?
C55 H55 0.9500 . ?
C56 H56 0.9500 . ?
C61 C66 1.3963(19) . ?
C61 C62 1.3988(19) . ?
C62 C63 1.388(2) . ?
C62 H62 0.9500 . ?
C63 C64 1.388(2) . ?
C63 H63 0.9500 . ?
C64 C65 1.381(2) . ?
C64 H64 0.9500 . ?
C65 C66 1.393(2) . ?
C65 H65 0.9500 . ?
C66 H66 0.9500 . ?
C101 C102 1.4134(18) . ?
C101 C113 1.4997(18) . ?
C102 C103 1.365(2) . ?
C102 H102 0.9500 . ?
C103 C104 1.410(2) . ?
C103 H103 0.9500 . ?
C104 C112 1.4103(18) . ?
C104 C105 1.4365(19) . ?
C105 C106 1.349(2) . ?
C105 H105 0.9500 . ?
C106 C107 1.435(2) . ?
C106 H106 0.9500 . ?
C107 C108 1.408(2) . ?
C107 C111 1.4136(17) . ?
C108 C109 1.366(2) . ?
C108 H108 0.9500 . ?
C109 C110 1.4112(18) . ?
C109 H109 0.9500 . ?
C110 C114 1.4991(19) . ?
C111 C112 1.4396(19) . ?
C113 H11A 0.9800 . ?
C113 H11B 0.9800 . ?
C113 H11C 0.9800 . ?
C114 H11D 0.9800 . ?
C114 H11E 0.9800 . ?
C114 H11F 0.9800 . ?
B1 F13 1.3891(17) . ?
B1 F12 1.3937(17) . ?
B1 F14 1.3938(17) . ?
B1 F11 1.4076(17) . ?
N1S C1S 1.137(2) . ?
C1S C2S 1.459(2) . ?
C2S H2SA 0.9800 . ?
C2S H2SB 0.9800 . ?
C2S H2SC 0.9800 . ?

loop_
_geom_torsion_atom_site_label_1
_geom_torsion_atom_site_label_2
_geom_torsion_atom_site_label_3
_geom_torsion_atom_site_label_4
_geom_torsion
_geom_torsion_site_symmetry_1
_geom_torsion_site_symmetry_2
_geom_torsion_site_symmetry_3
_geom_torsion_site_symmetry_4
_geom_torsion_publ_flag
C41 P1 C11 C16 -111.33(11) . . . . ?
C31 P1 C11 C16 -5.52(12) . . . . ?
Cu1 P1 C11 C16 125.74(10) . . . . ?
C41 P1 C11 C12 77.72(11) . . . . ?
C31 P1 C11 C12 -176.47(10) . . . . ?
Cu1 P1 C11 C12 -45.21(11) . . . . ?
C22 O1 C12 C13 -27.30(18) . . . . ?
C22 O1 C12 C11 154.28(11) . . . . ?
C16 C11 C12 O1 177.82(11) . . . . ?
P1 C11 C12 O1 -10.75(15) . . . . ?
C16 C11 C12 C13 -0.62(19) . . . . ?
P1 C11 C12 C13 170.81(10) . . . . ?
O1 C12 C13 C14 -178.81(12) . . . . ?
C11 C12 C13 C14 -0.5(2) . . . . ?
C12 C13 C14 C15 1.4(2) . . . . ?
C13 C14 C15 C16 -1.1(2) . . . . ?
C14 C15 C16 C11 0.0(2) . . . . ?
C12 C11 C16 C15 0.89(19) . . . . ?
P1 C11 C16 C15 -170.07(11) . . . . ?
C61 P2 C21 C26 14.58(12) . . . . ?
C51 P2 C21 C26 -92.29(11) . . . . ?
Cu1 P2 C21 C26 136.62(10) . . . . ?
C61 P2 C21 C22 -166.53(10) . . . . ?
C51 P2 C21 C22 86.61(11) . . . . ?
Cu1 P2 C21 C22 -44.49(11) . . . . ?
C12 O1 C22 C23 94.04(15) . . . . ?
C12 O1 C22 C21 -92.45(14) . . . . ?
C26 C21 C22 C23 0.65(19) . . . . ?
P2 C21 C22 C23 -178.31(10) . . . . ?
C26 C21 C22 O1 -172.62(11) . . . . ?
P2 C21 C22 O1 8.41(16) . . . . ?
O1 C22 C23 C24 173.41(12) . . . . ?
C21 C22 C23 C24 0.1(2) . . . . ?
C22 C23 C24 C25 -1.2(2) . . . . ?
C23 C24 C25 C26 1.5(2) . . . . ?
C24 C25 C26 C21 -0.7(2) . . . . ?
C22 C21 C26 C25 -0.36(19) . . . . ?
P2 C21 C26 C25 178.54(10) . . . . ?
C41 P1 C31 C36 -144.47(11) . . . . ?
C11 P1 C31 C36 106.40(11) . . . . ?
Cu1 P1 C31 C36 -19.20(12) . . . . ?
C41 P1 C31 C32 35.02(12) . . . . ?
C11 P1 C31 C32 -74.11(12) . . . . ?
Cu1 P1 C31 C32 160.29(9) . . . . ?
C36 C31 C32 C33 -1.0(2) . . . . ?
P1 C31 C32 C33 179.48(11) . . . . ?
C31 C32 C33 C34 -0.1(2) . . . . ?
C32 C33 C34 C35 0.8(2) . . . . ?
C33 C34 C35 C36 -0.5(2) . . . . ?
C32 C31 C36 C35 1.40(19) . . . . ?
P1 C31 C36 C35 -179.10(10) . . . . ?
C34 C35 C36 C31 -0.66(19) . . . . ?
C31 P1 C41 C42 -107.89(12) . . . . ?
C11 P1 C41 C42 -0.35(13) . . . . ?
Cu1 P1 C41 C42 121.74(11) . . . . ?
C31 P1 C41 C46 72.59(11) . . . . ?
C11 P1 C41 C46 -179.87(10) . . . . ?
Cu1 P1 C41 C46 -57.78(11) . . . . ?
C46 C41 C42 C43 0.7(2) . . . . ?
P1 C41 C42 C43 -178.81(11) . . . . ?
C41 C42 C43 C44 0.2(2) . . . . ?
C42 C43 C44 C45 -1.1(3) . . . . ?
C43 C44 C45 C46 1.0(2) . . . . ?
C44 C45 C46 C41 -0.1(2) . . . . ?
C42 C41 C46 C45 -0.8(2) . . . . ?
P1 C41 C46 C45 178.77(11) . . . . ?
C61 P2 C51 C56 131.91(11) . . . . ?
C21 P2 C51 C56 -120.56(11) . . . . ?
Cu1 P2 C51 C56 6.98(12) . . . . ?
C61 P2 C51 C52 -51.02(12) . . . . ?
C21 P2 C51 C52 56.51(12) . . . . ?
Cu1 P2 C51 C52 -175.95(9) . . . . ?
C56 C51 C52 C53 -0.8(2) . . . . ?
P2 C51 C52 C53 -177.90(11) . . . . ?
C51 C52 C53 C54 1.8(2) . . . . ?
C52 C53 C54 C55 -1.1(2) . . . . ?
C53 C54 C55 C56 -0.6(2) . . . . ?
C52 C51 C56 C55 -0.9(2) . . . . ?
P2 C51 C56 C55 176.20(10) . . . . ?
C54 C55 C56 C51 1.6(2) . . . . ?
C21 P2 C61 C66 -130.51(11) . . . . ?
C51 P2 C61 C66 -26.61(12) . . . . ?
Cu1 P2 C61 C66 104.52(10) . . . . ?
C21 P2 C61 C62 56.15(12) . . . . ?
C51 P2 C61 C62 160.06(11) . . . . ?
Cu1 P2 C61 C62 -68.82(11) . . . . ?
C66 C61 C62 C63 1.8(2) . . . . ?
P2 C61 C62 C63 175.28(11) . . . . ?
C61 C62 C63 C64 -1.9(2) . . . . ?
C62 C63 C64 C65 0.9(2) . . . . ?
C63 C64 C65 C66 0.1(2) . . . . ?
C64 C65 C66 C61 -0.2(2) . . . . ?
C62 C61 C66 C65 -0.74(19) . . . . ?
P2 C61 C66 C65 -174.11(10) . . . . ?
C112 N1 C101 C102 1.16(18) . . . . ?
Cu1 N1 C101 C102 -177.83(9) . . . . ?
C112 N1 C101 C113 -178.71(11) . . . . ?
Cu1 N1 C101 C113 2.30(17) . . . . ?
N1 C101 C102 C103 2.7(2) . . . . ?
C113 C101 C102 C103 -177.45(12) . . . . ?
C101 C102 C103 C104 -3.4(2) . . . . ?
C102 C103 C104 C112 0.37(19) . . . . ?
C102 C103 C104 C105 -177.09(13) . . . . ?
C103 C104 C105 C106 176.81(13) . . . . ?
C112 C104 C105 C106 -0.6(2) . . . . ?
C104 C105 C106 C107 -0.8(2) . . . . ?
C105 C106 C107 C108 -178.94(13) . . . . ?
C105 C106 C107 C111 -0.1(2) . . . . ?
C111 C107 C108 C109 -2.77(19) . . . . ?
C106 C107 C108 C109 176.11(13) . . . . ?
C107 C108 C109 C110 0.4(2) . . . . ?
C111 N2 C110 C109 -3.01(18) . . . . ?
Cu1 N2 C110 C109 165.28(10) . . . . ?
C111 N2 C110 C114 175.97(11) . . . . ?
Cu1 N2 C110 C114 -15.74(17) . . . . ?
C108 C109 C110 N2 2.6(2) . . . . ?
C108 C109 C110 C114 -176.35(13) . . . . ?
C110 N2 C111 C107 0.48(18) . . . . ?
Cu1 N2 C111 C107 -170.05(10) . . . . ?
C110 N2 C111 C112 -178.28(11) . . . . ?
Cu1 N2 C111 C112 11.19(13) . . . . ?
C108 C107 C111 N2 2.40(18) . . . . ?
C106 C107 C111 N2 -176.51(12) . . . . ?
C108 C107 C111 C112 -178.85(11) . . . . ?
C106 C107 C111 C112 2.24(18) . . . . ?
C101 N1 C112 C104 -4.33(18) . . . . ?
Cu1 N1 C112 C104 174.85(9) . . . . ?
C101 N1 C112 C111 174.07(11) . . . . ?
Cu1 N1 C112 C111 -6.75(13) . . . . ?
C103 C104 C112 N1 3.59(18) . . . . ?
C105 C104 C112 N1 -178.89(12) . . . . ?
C103 C104 C112 C111 -174.80(11) . . . . ?
C105 C104 C112 C111 2.73(18) . . . . ?
N2 C111 C112 N1 -3.18(17) . . . . ?
C107 C111 C112 N1 178.01(11) . . . . ?
N2 C111 C112 C104 175.29(11) . . . . ?
C107 C111 C112 C104 -3.53(18) . . . . ?
